data_4024655
loop_
_publ_author_name
'Yan Li'
'Brian O. Patrick'
'David Dolphin'

_publ_section_title
;
Near-Infrared Absorbing Azo Dyes: Synthesis and X-ray Crystallographic and
Spectral Characterization of Monoazopyrroles, Bisazopyrroles, and a
Boron-Azopyrrole Complex
;
_journal_name_full 'Journal of Organic Chemistry'
_journal_page_first 5237
_journal_page_last 5243
_journal_paper_doi 10.1021/jo9003019
_journal_volume 74
_journal_year 2009
_chemical_formula_sum 'C16 H13 N5 O2'
_chemical_formula_weight 307.31
_chemical_name_systematic
;
 ?
;
_space_group_IT_number 15
_symmetry_cell_setting monoclinic
_symmetry_space_group_name_Hall '-C 2yc'
_symmetry_space_group_name_H-M 'C 1 2/c 1'
_atom_sites_solution_hydrogens geom
_atom_sites_solution_primary direct
_atom_sites_solution_secondary difmap
_audit_creation_method SHELXL-97
_cell_angle_alpha 90.00
_cell_angle_beta 98.849(4)
_cell_angle_gamma 90.00
_cell_formula_units_Z 8
_cell_length_a 33.590(3)
_cell_length_b 5.3632(5)
_cell_length_c 16.252(2)
_cell_measurement_reflns_used 9562
_cell_measurement_temperature 173(2)
_cell_measurement_theta_max 27.61
_cell_measurement_theta_min 2.53
_cell_volume 2892.9(5)
_computing_structure_refinement 'SHELXL-97 (Sheldrick, 1997)'
_diffrn_ambient_temperature 173(2)
_diffrn_measured_fraction_theta_full 0.991
_diffrn_measured_fraction_theta_max 0.991
_diffrn_measurement_device_type 'Bruker X8 APEX'
_diffrn_measurement_method 'area detector'
_diffrn_radiation_monochromator graphite
_diffrn_radiation_source 'fine-focus sealed tube'
_diffrn_radiation_type MoK\a
_diffrn_radiation_wavelength 0.71069
_diffrn_reflns_av_R_equivalents 0.0303
_diffrn_reflns_av_sigmaI/netI 0.0213
_diffrn_reflns_limit_h_max 44
_diffrn_reflns_limit_h_min -44
_diffrn_reflns_limit_k_max 6
_diffrn_reflns_limit_k_min -7
_diffrn_reflns_limit_l_max 21
_diffrn_reflns_limit_l_min -21
_diffrn_reflns_number 35349
_diffrn_reflns_theta_full 27.86
_diffrn_reflns_theta_max 27.86
_diffrn_reflns_theta_min 1.23
_exptl_absorpt_coefficient_mu 0.098
_exptl_absorpt_correction_T_max 0.990
_exptl_absorpt_correction_T_min 0.875
_exptl_absorpt_correction_type multi-scan
_exptl_crystal_colour 'dark red'
_exptl_crystal_density_diffrn 1.411
_exptl_crystal_density_method 'not measured'
_exptl_crystal_description rod
_exptl_crystal_F_000 1280
_exptl_crystal_size_max 0.50
_exptl_crystal_size_mid 0.10
_exptl_crystal_size_min 0.10
_refine_diff_density_max 0.263
_refine_diff_density_min -0.190
_refine_diff_density_rms 0.037
_refine_ls_extinction_method none
_refine_ls_goodness_of_fit_ref 1.069
_refine_ls_hydrogen_treatment mixed
_refine_ls_matrix_type full
_refine_ls_number_parameters 220
_refine_ls_number_reflns 3411
_refine_ls_number_restraints 0
_refine_ls_restrained_S_all 1.069
_refine_ls_R_factor_all 0.0504
_refine_ls_R_factor_gt 0.0356
_refine_ls_shift/su_max 0.003
_refine_ls_shift/su_mean 0.000
_refine_ls_structure_factor_coef Fsqd
_refine_ls_weighting_details 'calc w=1/[\s^2^(Fo^2^)+(0.0441P)^2^+1.4753P] where P=(Fo^2^+2Fc^2^)/3'
_refine_ls_weighting_scheme calc
_refine_ls_wR_factor_gt 0.0905
_refine_ls_wR_factor_ref 0.0972
_reflns_number_gt 2631
_reflns_number_total 3411
_reflns_threshold_expression >2sigma(I)
_cod_data_source_file jo9003019_si_004.cif
_cod_data_source_block 2b
_cod_original_sg_symbol_H-M 'C 2/c'
_cod_database_code 4024655

loop_
_symmetry_equiv_pos_as_xyz
'x, y, z'
'-x, y, -z+1/2'
'x+1/2, y+1/2, z'
'-x+1/2, y+1/2, -z+1/2'
'-x, -y, -z'
'x, -y, z-1/2'
'-x+1/2, -y+1/2, -z'
'x+1/2, -y+1/2, z-1/2'

loop_
_atom_site_label
_atom_site_type_symbol
_atom_site_fract_x
_atom_site_fract_y
_atom_site_fract_z
_atom_site_U_iso_or_equiv
_atom_site_adp_type
_atom_site_occupancy
_atom_site_symmetry_multiplicity
_atom_site_calc_flag
_atom_site_refinement_flags
_atom_site_disorder_assembly
_atom_site_disorder_group
C1 C 0.27038(4) 0.9347(2) 0.40506(7) 0.0256(3) Uani 1 1 d . . .
C2 C 0.23132(4) 0.9819(2) 0.42221(8) 0.0302(3) Uani 1 1 d . . .
H2 H 0.2265 1.1231 0.4546 0.036 Uiso 1 1 calc R . .
C3 C 0.19965(4) 0.8237(2) 0.39208(8) 0.0311(3) Uani 1 1 d . . .
H3 H 0.1734 0.8587 0.4038 0.037 Uiso 1 1 calc R . .
C4 C 0.20596(4) 0.6136(2) 0.34471(8) 0.0324(3) Uani 1 1 d . . .
H4 H 0.1841 0.5070 0.3240 0.039 Uiso 1 1 calc R . .
C5 C 0.24437(4) 0.5626(2) 0.32836(8) 0.0305(3) Uani 1 1 d . . .
H5 H 0.2488 0.4181 0.2972 0.037 Uiso 1 1 calc R . .
C6 C 0.27705(4) 0.7213(2) 0.35701(7) 0.0247(3) Uani 1 1 d . . .
C7 C 0.37874(4) 0.7303(2) 0.32435(7) 0.0259(3) Uani 1 1 d . . .
C8 C 0.41671(4) 0.8413(2) 0.34023(8) 0.0285(3) Uani 1 1 d . . .
H8 H 0.4239 0.9829 0.3744 0.034 Uiso 1 1 calc R . .
C9 C 0.44224(4) 0.7047(2) 0.29620(7) 0.0279(3) Uani 1 1 d . . .
H9 H 0.4700 0.7361 0.2955 0.034 Uiso 1 1 calc R . .
C10 C 0.41935(3) 0.5148(2) 0.25380(7) 0.0253(3) Uani 1 1 d . . .
C11 C 0.41709(4) 0.0174(2) 0.10998(7) 0.0249(3) Uani 1 1 d . . .
C12 C 0.38648(4) -0.1368(2) 0.06806(8) 0.0302(3) Uani 1 1 d . . .
H12 H 0.3594 -0.1120 0.0766 0.036 Uiso 1 1 calc R . .
C13 C 0.39515(4) -0.3241(2) 0.01454(8) 0.0330(3) Uani 1 1 d . . .
H13 H 0.3743 -0.4262 -0.0136 0.040 Uiso 1 1 calc R . .
C14 C 0.43521(4) -0.3604(2) 0.00265(8) 0.0342(3) Uani 1 1 d . . .
H14 H 0.4414 -0.4894 -0.0334 0.041 Uiso 1 1 calc R . .
C15 C 0.46599(4) -0.2109(2) 0.04268(8) 0.0320(3) Uani 1 1 d . . .
H15 H 0.4929 -0.2384 0.0337 0.038 Uiso 1 1 calc R . .
C16 C 0.45764(4) -0.0195(2) 0.09630(7) 0.0264(3) Uani 1 1 d . . .
N1 N 0.31372(3) 0.65492(18) 0.33109(6) 0.0268(2) Uani 1 1 d . . .
N2 N 0.34396(3) 0.80068(19) 0.35501(6) 0.0265(2) Uani 1 1 d . . .
N3 N 0.38056(3) 0.53090(19) 0.27137(6) 0.0259(2) Uani 1 1 d . . .
N4 N 0.43244(3) 0.34068(18) 0.20067(6) 0.0255(2) Uani 1 1 d . . .
N5 N 0.40430(3) 0.19708(18) 0.16378(6) 0.0262(2) Uani 1 1 d . . .
O1 O 0.30037(3) 1.09544(17) 0.43474(6) 0.0354(2) Uani 1 1 d . . .
O2 O 0.48875(3) 0.12219(19) 0.13379(6) 0.0369(2) Uani 1 1 d . . .
H3N H 0.3602(4) 0.434(3) 0.2534(9) 0.036(4) Uiso 1 1 d . . .
H2O H 0.4783(6) 0.235(4) 0.1649(11) 0.068(6) Uiso 1 1 d . . .
H1O H 0.3229(5) 1.039(4) 0.4174(11) 0.066(6) Uiso 1 1 d . . .

loop_
_atom_site_aniso_label
_atom_site_aniso_U_11
_atom_site_aniso_U_22
_atom_site_aniso_U_33
_atom_site_aniso_U_23
_atom_site_aniso_U_13
_atom_site_aniso_U_12
C1 0.0265(6) 0.0251(6) 0.0246(6) -0.0013(5) 0.0020(5) 0.0011(5)
C2 0.0287(6) 0.0295(6) 0.0328(7) -0.0051(5) 0.0063(5) 0.0047(5)
C3 0.0258(6) 0.0350(7) 0.0332(7) 0.0025(5) 0.0064(5) 0.0018(5)
C4 0.0290(7) 0.0340(7) 0.0341(7) -0.0022(5) 0.0051(5) -0.0071(5)
C5 0.0358(7) 0.0275(6) 0.0293(6) -0.0037(5) 0.0081(5) -0.0022(5)
C6 0.0260(6) 0.0253(6) 0.0230(6) 0.0008(4) 0.0048(5) 0.0035(5)
C7 0.0289(6) 0.0262(6) 0.0229(6) -0.0003(5) 0.0046(5) 0.0039(5)
C8 0.0310(6) 0.0275(6) 0.0268(6) -0.0020(5) 0.0040(5) -0.0001(5)
C9 0.0252(6) 0.0319(6) 0.0269(6) 0.0014(5) 0.0045(5) -0.0010(5)
C10 0.0241(6) 0.0289(6) 0.0239(6) 0.0022(5) 0.0067(5) 0.0035(5)
C11 0.0259(6) 0.0269(6) 0.0223(6) 0.0026(5) 0.0054(5) 0.0063(5)
C12 0.0265(6) 0.0332(6) 0.0312(7) 0.0009(5) 0.0057(5) 0.0030(5)
C13 0.0365(7) 0.0310(6) 0.0306(7) -0.0023(5) 0.0027(5) -0.0006(5)
C14 0.0446(8) 0.0301(6) 0.0286(6) -0.0024(5) 0.0082(6) 0.0090(5)
C15 0.0294(7) 0.0362(7) 0.0320(7) -0.0003(5) 0.0093(5) 0.0108(5)
C16 0.0246(6) 0.0299(6) 0.0244(6) 0.0024(5) 0.0035(5) 0.0053(5)
N1 0.0276(5) 0.0269(5) 0.0264(5) -0.0006(4) 0.0062(4) 0.0024(4)
N2 0.0264(5) 0.0286(5) 0.0248(5) -0.0007(4) 0.0051(4) 0.0035(4)
N3 0.0231(5) 0.0275(5) 0.0276(5) -0.0041(4) 0.0058(4) 0.0007(4)
N4 0.0246(5) 0.0284(5) 0.0241(5) 0.0010(4) 0.0053(4) 0.0032(4)
N5 0.0249(5) 0.0284(5) 0.0255(5) 0.0006(4) 0.0048(4) 0.0048(4)
O1 0.0257(5) 0.0355(5) 0.0455(6) -0.0159(4) 0.0074(4) -0.0009(4)
O2 0.0242(5) 0.0440(5) 0.0433(6) -0.0115(4) 0.0073(4) 0.0034(4)

loop_
_atom_type_symbol
_atom_type_description
_atom_type_scat_dispersion_real
_atom_type_scat_dispersion_imag
_atom_type_scat_source
C C 0.0033 0.0016 'International Tables Vol C Tables 4.2.6.8 and 6.1.1.4'
H H 0.0000 0.0000 'International Tables Vol C Tables 4.2.6.8 and 6.1.1.4'
N N 0.0061 0.0033 'International Tables Vol C Tables 4.2.6.8 and 6.1.1.4'
O O 0.0106 0.0060 'International Tables Vol C Tables 4.2.6.8 and 6.1.1.4'

loop_
_geom_angle_atom_site_label_1
_geom_angle_atom_site_label_2
_geom_angle_atom_site_label_3
_geom_angle
_geom_angle_site_symmetry_1
_geom_angle_site_symmetry_3
_geom_angle_publ_flag
O1 C1 C2 118.66(10) . . ?
O1 C1 C6 122.38(10) . . ?
C2 C1 C6 118.96(11) . . ?
C3 C2 C1 120.49(11) . . ?
C3 C2 H2 119.8 . . ?
C1 C2 H2 119.8 . . ?
C2 C3 C4 120.87(11) . . ?
C2 C3 H3 119.6 . . ?
C4 C3 H3 119.6 . . ?
C5 C4 C3 119.30(12) . . ?
C5 C4 H4 120.4 . . ?
C3 C4 H4 120.4 . . ?
C4 C5 C6 121.25(11) . . ?
C4 C5 H5 119.4 . . ?
C6 C5 H5 119.4 . . ?
N1 C6 C5 114.92(10) . . ?
N1 C6 C1 125.90(11) . . ?
C5 C6 C1 119.11(11) . . ?
N3 C7 N2 123.66(11) . . ?
N3 C7 C8 108.61(10) . . ?
N2 C7 C8 127.73(11) . . ?
C7 C8 C9 107.19(11) . . ?
C7 C8 H8 126.4 . . ?
C9 C8 H8 126.4 . . ?
C10 C9 C8 107.43(11) . . ?
C10 C9 H9 126.3 . . ?
C8 C9 H9 126.3 . . ?
N3 C10 N4 124.80(11) . . ?
N3 C10 C9 108.59(10) . . ?
N4 C10 C9 126.58(11) . . ?
C12 C11 N5 115.50(10) . . ?
C12 C11 C16 119.05(11) . . ?
N5 C11 C16 125.45(11) . . ?
C13 C12 C11 121.27(11) . . ?
C13 C12 H12 119.4 . . ?
C11 C12 H12 119.4 . . ?
C12 C13 C14 119.00(12) . . ?
C12 C13 H13 120.5 . . ?
C14 C13 H13 120.5 . . ?
C15 C14 C13 121.09(11) . . ?
C15 C14 H14 119.5 . . ?
C13 C14 H14 119.5 . . ?
C14 C15 C16 120.55(11) . . ?
C14 C15 H15 119.7 . . ?
C16 C15 H15 119.7 . . ?
O2 C16 C15 118.34(11) . . ?
O2 C16 C11 122.62(10) . . ?
C15 C16 C11 119.03(11) . . ?
N2 N1 C6 116.13(10) . . ?
N1 N2 C7 113.10(10) . . ?
C10 N3 C7 108.17(10) . . ?
C10 N3 H3N 127.5(10) . . ?
C7 N3 H3N 124.3(10) . . ?
N5 N4 C10 114.22(9) . . ?
N4 N5 C11 115.05(10) . . ?
C1 O1 H1O 106.8(12) . . ?
C16 O2 H2O 106.9(12) . . ?

loop_
_geom_bond_atom_site_label_1
_geom_bond_atom_site_label_2
_geom_bond_distance
_geom_bond_site_symmetry_2
_geom_bond_publ_flag
C1 O1 1.3568(14) . ?
C1 C2 1.4057(17) . ?
C1 C6 1.4227(16) . ?
C2 C3 1.3897(17) . ?
C2 H2 0.9500 . ?
C3 C4 1.3992(18) . ?
C3 H3 0.9500 . ?
C4 C5 1.3837(18) . ?
C4 H4 0.9500 . ?
C5 C6 1.4100(17) . ?
C5 H5 0.9500 . ?
C6 N1 1.4075(15) . ?
C7 N3 1.3800(15) . ?
C7 N2 1.3910(15) . ?
C7 C8 1.3954(17) . ?
C8 C9 1.4047(17) . ?
C8 H8 0.9500 . ?
C9 C10 1.3934(17) . ?
C9 H9 0.9500 . ?
C10 N3 1.3789(15) . ?
C10 N4 1.3882(15) . ?
C11 C12 1.4106(17) . ?
C11 N5 1.4119(15) . ?
C11 C16 1.4271(16) . ?
C12 C13 1.3888(17) . ?
C12 H12 0.9500 . ?
C13 C14 1.4021(19) . ?
C13 H13 0.9500 . ?
C14 C15 1.3885(19) . ?
C14 H14 0.9500 . ?
C15 C16 1.4021(17) . ?
C15 H15 0.9500 . ?
C16 O2 1.3584(15) . ?
N1 N2 1.2933(14) . ?
N3 H3N 0.872(15) . ?
N4 N5 1.2928(14) . ?
O1 H1O 0.898(19) . ?
O2 H2O 0.893(19) . ?

loop_
_geom_torsion_atom_site_label_1
_geom_torsion_atom_site_label_2
_geom_torsion_atom_site_label_3
_geom_torsion_atom_site_label_4
_geom_torsion
_geom_torsion_site_symmetry_1
_geom_torsion_site_symmetry_2
_geom_torsion_site_symmetry_3
_geom_torsion_site_symmetry_4
_geom_torsion_publ_flag
O1 C1 C2 C3 179.18(11) . . . . ?
C6 C1 C2 C3 -0.55(18) . . . . ?
C1 C2 C3 C4 0.49(19) . . . . ?
C2 C3 C4 C5 0.46(19) . . . . ?
C3 C4 C5 C6 -1.36(19) . . . . ?
C4 C5 C6 N1 -176.03(11) . . . . ?
C4 C5 C6 C1 1.28(18) . . . . ?
O1 C1 C6 N1 -3.05(19) . . . . ?
C2 C1 C6 N1 176.67(11) . . . . ?
O1 C1 C6 C5 179.97(11) . . . . ?
C2 C1 C6 C5 -0.32(17) . . . . ?
N3 C7 C8 C9 -0.41(13) . . . . ?
N2 C7 C8 C9 179.59(11) . . . . ?
C7 C8 C9 C10 0.53(13) . . . . ?
C8 C9 C10 N3 -0.45(13) . . . . ?
C8 C9 C10 N4 177.91(11) . . . . ?
N5 C11 C12 C13 -178.78(11) . . . . ?
C16 C11 C12 C13 0.52(18) . . . . ?
C11 C12 C13 C14 0.37(19) . . . . ?
C12 C13 C14 C15 -0.71(19) . . . . ?
C13 C14 C15 C16 0.13(19) . . . . ?
C14 C15 C16 O2 -179.80(11) . . . . ?
C14 C15 C16 C11 0.77(18) . . . . ?
C12 C11 C16 O2 179.51(11) . . . . ?
N5 C11 C16 O2 -1.26(19) . . . . ?
C12 C11 C16 C15 -1.08(17) . . . . ?
N5 C11 C16 C15 178.15(11) . . . . ?
C5 C6 N1 N2 178.50(10) . . . . ?
C1 C6 N1 N2 1.40(17) . . . . ?
C6 N1 N2 C7 -177.44(10) . . . . ?
N3 C7 N2 N1 2.24(16) . . . . ?
C8 C7 N2 N1 -177.76(11) . . . . ?
N4 C10 N3 C7 -178.19(11) . . . . ?
C9 C10 N3 C7 0.20(13) . . . . ?
N2 C7 N3 C10 -179.87(11) . . . . ?
C8 C7 N3 C10 0.13(13) . . . . ?
N3 C10 N4 N5 3.61(16) . . . . ?
C9 C10 N4 N5 -174.50(11) . . . . ?
C10 N4 N5 C11 -179.51(9) . . . . ?
C12 C11 N5 N4 -178.71(10) . . . . ?
C16 C11 N5 N4 2.03(16) . . . . ?

loop_
_cod_related_entry_id
_cod_related_entry_database
_cod_related_entry_code
1 ChemSpider 30658984
